data_7128477
loop_
_publ_author_name
'Lei, Xiaofang'
'Lampiri, Panagiota'
'Patil, Pravin'
'Angeli, Giasemi'
'Neochoritis, Constantinos G.'
'D\"omling, Alexander'

_publ_section_title
;
 A multicomponent tetrazolo indole synthesis.
;
_journal_issue 54
_journal_name_full 'Chemical communications (Cambridge, England)'
_journal_page_first 6652
_journal_page_last 6655
_journal_paper_doi 10.1039/d1cc02384e
_journal_volume 57
_journal_year 2021
_chemical_formula_sum 'C20 H21 N5 O4'
_chemical_formula_weight 395.42
_space_group_crystal_system monoclinic
_space_group_IT_number 14
_space_group_name_Hall '-P 2ybc'
_space_group_name_H-M_alt 'P 1 21/c 1'
_atom_sites_solution_hydrogens mixed
_audit_creation_method SHELXL-2018/3
_audit_update_record
;
2021-04-13 deposited with the CCDC.	2021-06-09 downloaded from the CCDC.
;
_cell_angle_alpha 90
_cell_angle_beta 111.280(2)
_cell_angle_gamma 90
_cell_formula_units_Z 4
_cell_length_a 9.5268(3)
_cell_length_b 25.0880(8)
_cell_length_c 8.4177(3)
_cell_measurement_reflns_used 5363
_cell_measurement_temperature 215(2)
_cell_measurement_theta_max 50.38
_cell_measurement_theta_min 3.52
_cell_volume 1874.73(11)
_computing_structure_refinement 'SHELXL-2018/3 (Sheldrick, 2018)'
_computing_structure_solution 'SHELXT 2014/5 (Sheldrick, 2014)'
_diffrn_ambient_temperature 215(2)
_diffrn_measured_fraction_theta_full 0.996
_diffrn_measured_fraction_theta_max 0.996
_diffrn_measurement_device_type 'Bruker APEX-II CCD'
_diffrn_measurement_method '\f and \w scans'
_diffrn_radiation_type CuK\a
_diffrn_radiation_wavelength 1.54178
_diffrn_reflns_av_R_equivalents 0.0496
_diffrn_reflns_av_unetI/netI 0.0384
_diffrn_reflns_Laue_measured_fraction_full 0.996
_diffrn_reflns_Laue_measured_fraction_max 0.996
_diffrn_reflns_limit_h_max 9
_diffrn_reflns_limit_h_min -9
_diffrn_reflns_limit_k_max 25
_diffrn_reflns_limit_k_min -24
_diffrn_reflns_limit_l_max 8
_diffrn_reflns_limit_l_min -8
_diffrn_reflns_number 10266
_diffrn_reflns_point_group_measured_fraction_full 0.996
_diffrn_reflns_point_group_measured_fraction_max 0.996
_diffrn_reflns_theta_full 50.505
_diffrn_reflns_theta_max 50.505
_diffrn_reflns_theta_min 3.523
_exptl_absorpt_coefficient_mu 0.831
_exptl_absorpt_correction_type ?multi-scan?
_exptl_absorpt_process_details SADABS-2016/2--Bruker
_exptl_crystal_colour yellow
_exptl_crystal_density_diffrn 1.401
_exptl_crystal_description plate
_exptl_crystal_F_000 832
_exptl_crystal_size_max 0.06
_exptl_crystal_size_mid 0.04
_exptl_crystal_size_min 0.02
_exptl_transmission_factor_max 0.7500
_exptl_transmission_factor_min 0.6061
_refine_diff_density_max 0.212
_refine_diff_density_min -0.435
_refine_diff_density_rms 0.058
_refine_ls_extinction_method none
_refine_ls_goodness_of_fit_ref 1.435
_refine_ls_hydrogen_treatment mixed
_refine_ls_matrix_type full
_refine_ls_number_parameters 269
_refine_ls_number_reflns 1965
_refine_ls_number_restraints 0
_refine_ls_restrained_S_all 1.435
_refine_ls_R_factor_all 0.0822
_refine_ls_R_factor_gt 0.0656
_refine_ls_shift/su_max 0.000
_refine_ls_shift/su_mean 0.000
_refine_ls_structure_factor_coef Fsqd
_refine_ls_weighting_details 'w=1/[\s^2^(Fo^2^)+(0.1000P)^2^] where P=(Fo^2^+2Fc^2^)/3'
_refine_ls_weighting_scheme calc
_refine_ls_wR_factor_gt 0.1793
_refine_ls_wR_factor_ref 0.1934
_reflns_Friedel_coverage 0.000
_reflns_number_gt 1606
_reflns_number_total 1965
_reflns_threshold_expression 'I > 2\s(I)'
_cod_data_source_file d1cc02384e2.cif
_cod_data_source_block LXF_182_0ma
_cod_depositor_comments 'Adding full bibliography for 7128477.cif.'
_cod_original_cell_volume 1874.72(11)
_cod_original_sg_symbol_H-M 'P 21/c'
_cod_database_code 7128477
_shelx_shelxl_version_number 2018/3
_shelx_space_group_comment
;
The symmetry employed for this shelxl refinement is uniquely defined
by the following loop, which should always be used as a source of
symmetry information in preference to the above space-group names.
They are only intended as comments.
;
_shelx_estimated_absorpt_t_min 0.6061
_shelx_estimated_absorpt_t_max 0.7500

loop_
_space_group_symop_operation_xyz
'x, y, z'
'-x, y+1/2, -z+1/2'
'-x, -y, -z'
'x, -y-1/2, z-1/2'

loop_
_atom_site_label
_atom_site_type_symbol
_atom_site_fract_x
_atom_site_fract_y
_atom_site_fract_z
_atom_site_U_iso_or_equiv
_atom_site_adp_type
_atom_site_occupancy
_atom_site_site_symmetry_order
_atom_site_calc_flag
_atom_site_refinement_flags_posn
_atom_site_refinement_flags_adp
_atom_site_refinement_flags_occupancy
_atom_site_disorder_assembly
_atom_site_disorder_group
O1 O 0.1002(3) 0.36654(11) 0.8661(3) 0.0545(9) Uani 1 1 d . . . . .
O2 O 0.3977(3) 0.33491(13) 0.9955(4) 0.0634(10) Uani 1 1 d . . . . .
H7 H 0.350990 0.332352 1.081518 0.076 Uiso 1 1 calc R U . . .
H6 H 0.507106 0.333268 1.055381 0.076 Uiso 1 1 calc R U . . .
O3 O 0.0224(3) 0.46189(12) 0.7183(4) 0.0578(9) Uani 1 1 d . . . . .
O4 O 0.7321(4) 0.42291(13) 0.9283(4) 0.0621(10) Uani 1 1 d . . . . .
N2 N 0.5152(5) 0.49856(14) 0.7608(4) 0.0462(11) Uani 1 1 d . . . . .
H8 H 0.610(5) 0.4971(16) 0.785(5) 0.045(14) Uiso 1 1 d . . . . .
N3 N 0.4121(4) 0.61841(14) 0.4866(4) 0.0430(10) Uani 1 1 d . . . . .
C1 C 0.3518(6) 0.28959(19) 0.8843(7) 0.0804(17) Uani 1 1 d . . . . .
H5 H 0.243815 0.290888 0.822987 0.121 Uiso 1 1 calc R U . . .
H4 H 0.377606 0.257116 0.951230 0.121 Uiso 1 1 calc R U . . .
H1 H 0.403088 0.290152 0.803603 0.121 Uiso 1 1 calc R U . . .
C2 C 0.3620(5) 0.38359(17) 0.9165(5) 0.0448(12) Uani 1 1 d . . . . .
C3 C 0.4763(5) 0.41443(17) 0.8988(5) 0.0450(12) Uani 1 1 d . . . . .
C4 C 0.4308(5) 0.46294(17) 0.8113(5) 0.0424(11) Uani 1 1 d . . . . .
C5 C 0.4218(5) 0.53876(17) 0.6668(5) 0.0447(12) Uani 1 1 d . . . . .
C6 C 0.4867(5) 0.57962(16) 0.5937(5) 0.0436(12) Uani 1 1 d . . . . .
C7 C 0.2539(5) 0.63222(17) 0.4172(5) 0.0459(12) Uani 1 1 d . . . . .
H12 H 0.194033 0.599481 0.385483 0.055 Uiso 1 1 calc R U . . .
H11 H 0.233843 0.653421 0.313482 0.055 Uiso 1 1 calc R U . . .
C8 C 0.2047(5) 0.66356(16) 0.5423(5) 0.0406(11) Uani 1 1 d . . . . .
C9 C 0.0583(5) 0.65967(17) 0.5357(5) 0.0485(12) Uani 1 1 d . . . . .
H16 H -0.007850 0.635407 0.459876 0.058 Uiso 1 1 calc R U . . .
N16 N 0.6325(4) 0.58410(15) 0.6217(4) 0.0532(11) Uani 1 1 d . . . . .
C10 C 0.0070(5) 0.69113(19) 0.6398(5) 0.0545(13) Uani 1 1 d . . . . .
H15 H -0.093577 0.688633 0.632593 0.065 Uiso 1 1 calc R U . . .
N15 N 0.6448(4) 0.62750(16) 0.5291(5) 0.0594(11) Uani 1 1 d . . . . .
C11 C 0.1046(6) 0.72585(18) 0.7530(5) 0.0567(13) Uani 1 1 d . . . . .
H2 H 0.071089 0.747201 0.823931 0.068 Uiso 1 1 calc R U . . .
C12 C 0.0846(6) 0.3609(2) 1.0272(5) 0.0716(15) Uani 1 1 d . . . . .
H3 H 0.168572 0.340459 1.103032 0.107 Uiso 1 1 calc R U . . .
H22 H -0.008964 0.342643 1.012419 0.107 Uiso 1 1 calc R U . . .
H23 H 0.083667 0.395932 1.075829 0.107 Uiso 1 1 calc R U . . .
C13 C 0.2114(5) 0.39972(19) 0.8576(5) 0.0468(12) Uani 1 1 d . . . . .
N14 N 0.5146(5) 0.64801(15) 0.4484(4) 0.0535(10) Uani 1 1 d . . . . .
C17 C 0.3017(5) 0.69788(17) 0.6580(5) 0.0481(12) Uani 1 1 d . . . . .
H13 H 0.402733 0.700128 0.666874 0.058 Uiso 1 1 calc R U . . .
C18 C 0.2505(5) 0.72925(17) 0.7620(5) 0.0541(13) Uani 1 1 d . . . . .
H14 H 0.317064 0.753065 0.839430 0.065 Uiso 1 1 calc R U . . .
C19 C 0.2785(5) 0.52940(17) 0.6592(5) 0.0476(12) Uani 1 1 d . . . . .
H20 H 0.193528 0.550754 0.604545 0.057 Uiso 1 1 calc R U . . .
C20 C 0.2818(5) 0.48114(17) 0.7498(5) 0.0433(11) Uani 1 1 d . . . . .
C21 C 0.1709(5) 0.44920(18) 0.7765(5) 0.0462(11) Uani 1 1 d . . . . .
C22 C -0.0205(6) 0.5136(2) 0.7431(7) 0.0814(17) Uani 1 1 d . . . . .
H19 H 0.057975 0.529726 0.839627 0.122 Uiso 1 1 calc R U . . .
H17 H -0.113494 0.512308 0.765276 0.122 Uiso 1 1 calc R U . . .
H18 H -0.035663 0.534750 0.641684 0.122 Uiso 1 1 calc R U . . .
C23 C 0.6328(6) 0.3976(2) 0.9539(5) 0.0572(13) Uani 1 1 d . . . . .
H21 H 0.659256 0.365162 1.013134 0.069 Uiso 1 1 calc R U . . .

loop_
_atom_site_aniso_label
_atom_site_aniso_U_11
_atom_site_aniso_U_22
_atom_site_aniso_U_33
_atom_site_aniso_U_23
_atom_site_aniso_U_13
_atom_site_aniso_U_12
O1 0.049(2) 0.069(2) 0.0421(17) 0.0006(15) 0.0130(14) -0.0106(16)
O2 0.048(2) 0.081(3) 0.0601(19) 0.017(2) 0.0178(16) 0.0055(17)
O3 0.032(2) 0.059(2) 0.074(2) -0.0030(16) 0.0093(16) 0.0004(15)
O4 0.040(2) 0.088(2) 0.058(2) 0.0039(17) 0.0171(16) 0.0038(18)
N2 0.032(3) 0.060(3) 0.043(2) -0.0055(19) 0.010(2) 0.001(2)
N3 0.035(2) 0.053(2) 0.040(2) -0.0008(18) 0.0137(18) -0.0044(19)
C1 0.089(5) 0.052(3) 0.100(4) -0.003(3) 0.035(3) -0.003(3)
C2 0.046(3) 0.050(3) 0.034(2) 0.008(2) 0.009(2) 0.007(2)
C3 0.039(3) 0.058(3) 0.037(2) -0.002(2) 0.013(2) 0.005(2)
C4 0.038(3) 0.053(3) 0.035(2) -0.006(2) 0.012(2) -0.001(2)
C5 0.039(3) 0.050(3) 0.038(2) -0.006(2) 0.006(2) 0.003(2)
C6 0.039(3) 0.050(3) 0.038(2) -0.006(2) 0.009(2) -0.001(2)
C7 0.044(3) 0.051(3) 0.040(2) -0.001(2) 0.012(2) 0.003(2)
C8 0.039(3) 0.049(3) 0.032(2) 0.004(2) 0.011(2) 0.000(2)
C9 0.045(3) 0.059(3) 0.039(2) -0.003(2) 0.012(2) -0.005(2)
N16 0.040(3) 0.067(3) 0.049(2) -0.004(2) 0.0108(18) -0.0046(19)
C10 0.044(3) 0.071(3) 0.050(3) 0.001(3) 0.018(2) 0.002(3)
N15 0.047(3) 0.072(3) 0.057(2) 0.002(2) 0.017(2) -0.008(2)
C11 0.053(4) 0.065(3) 0.050(3) -0.011(2) 0.017(2) -0.005(3)
C12 0.067(4) 0.102(4) 0.050(3) -0.005(3) 0.026(3) -0.013(3)
C13 0.036(3) 0.064(3) 0.038(2) -0.004(2) 0.010(2) -0.005(3)
N14 0.042(3) 0.069(3) 0.049(2) -0.0015(19) 0.016(2) -0.007(2)
C17 0.044(3) 0.058(3) 0.041(2) 0.000(2) 0.013(2) 0.001(2)
C18 0.050(4) 0.056(3) 0.049(3) -0.011(2) 0.010(2) -0.010(2)
C19 0.036(3) 0.054(3) 0.047(3) 0.000(2) 0.007(2) 0.004(2)
C20 0.033(3) 0.051(3) 0.044(2) -0.004(2) 0.013(2) 0.002(2)
C21 0.032(3) 0.061(3) 0.042(2) -0.004(2) 0.009(2) 0.001(2)
C22 0.052(4) 0.087(4) 0.101(4) -0.033(3) 0.023(3) 0.002(3)
C23 0.053(4) 0.069(3) 0.046(3) -0.002(2) 0.013(3) 0.008(3)

loop_
_atom_type_symbol
_atom_type_description
_atom_type_scat_dispersion_real
_atom_type_scat_dispersion_imag
_atom_type_scat_source
C C 0.0181 0.0091 'International Tables Vol C Tables 4.2.6.8 and 6.1.1.4'
H H 0.0000 0.0000 'International Tables Vol C Tables 4.2.6.8 and 6.1.1.4'
N N 0.0311 0.0180 'International Tables Vol C Tables 4.2.6.8 and 6.1.1.4'
O O 0.0492 0.0322 'International Tables Vol C Tables 4.2.6.8 and 6.1.1.4'

loop_
_geom_angle_atom_site_label_1
_geom_angle_atom_site_label_2
_geom_angle_atom_site_label_3
_geom_angle
_geom_angle_site_symmetry_1
_geom_angle_site_symmetry_3
_geom_angle_publ_flag
C13 O1 C12 117.4(3) . . ?
C2 O2 C1 115.1(3) . . ?
C2 O2 H7 108.5 . . ?
C1 O2 H7 108.5 . . ?
C2 O2 H6 108.5 . . ?
C1 O2 H6 108.5 . . ?
H7 O2 H6 107.5 . . ?
C21 O3 C22 119.1(3) . . ?
C4 N2 C5 108.9(4) . . ?
C4 N2 H8 126(3) . . ?
C5 N2 H8 125(3) . . ?
C6 N3 N14 107.8(3) . . ?
C6 N3 C7 131.7(4) . . ?
N14 N3 C7 120.5(4) . . ?
O2 C1 H5 109.5 . . ?
O2 C1 H4 109.5 . . ?
H5 C1 H4 109.5 . . ?
O2 C1 H1 109.5 . . ?
H5 C1 H1 109.5 . . ?
H4 C1 H1 109.5 . . ?
O2 C2 C3 118.8(4) . . ?
O2 C2 C13 118.1(4) . . ?
C3 C2 C13 123.1(4) . . ?
C2 C3 C4 115.7(4) . . ?
C2 C3 C23 123.9(4) . . ?
C4 C3 C23 120.2(4) . . ?
N2 C4 C20 107.6(4) . . ?
N2 C4 C3 128.5(4) . . ?
C20 C4 C3 123.7(4) . . ?
C19 C5 N2 109.0(4) . . ?
C19 C5 C6 132.7(4) . . ?
N2 C5 C6 118.3(4) . . ?
N16 C6 N3 108.8(4) . . ?
N16 C6 C5 124.5(4) . . ?
N3 C6 C5 126.7(4) . . ?
N3 C7 C8 112.5(3) . . ?
N3 C7 H12 109.1 . . ?
C8 C7 H12 109.1 . . ?
N3 C7 H11 109.1 . . ?
C8 C7 H11 109.1 . . ?
H12 C7 H11 107.8 . . ?
C17 C8 C9 118.8(4) . . ?
C17 C8 C7 121.2(4) . . ?
C9 C8 C7 119.9(4) . . ?
C8 C9 C10 121.0(4) . . ?
C8 C9 H16 119.5 . . ?
C10 C9 H16 119.5 . . ?
C6 N16 N15 105.5(3) . . ?
C11 C10 C9 119.5(5) . . ?
C11 C10 H15 120.3 . . ?
C9 C10 H15 120.3 . . ?
N14 N15 N16 110.7(4) . . ?
C18 C11 C10 119.8(4) . . ?
C18 C11 H2 120.1 . . ?
C10 C11 H2 120.1 . . ?
O1 C12 H3 109.5 . . ?
O1 C12 H22 109.5 . . ?
H3 C12 H22 109.5 . . ?
O1 C12 H23 109.5 . . ?
H3 C12 H23 109.5 . . ?
H22 C12 H23 109.5 . . ?
O1 C13 C2 121.3(4) . . ?
O1 C13 C21 118.8(4) . . ?
C2 C13 C21 119.7(4) . . ?
N15 N14 N3 107.2(4) . . ?
C8 C17 C18 120.1(4) . . ?
C8 C17 H13 119.9 . . ?
C18 C17 H13 119.9 . . ?
C11 C18 C17 120.8(4) . . ?
C11 C18 H14 119.6 . . ?
C17 C18 H14 119.6 . . ?
C5 C19 C20 107.1(4) . . ?
C5 C19 H20 126.5 . . ?
C20 C19 H20 126.5 . . ?
C4 C20 C21 118.3(4) . . ?
C4 C20 C19 107.3(4) . . ?
C21 C20 C19 134.2(4) . . ?
O3 C21 C13 116.8(4) . . ?
O3 C21 C20 123.6(4) . . ?
C13 C21 C20 119.5(4) . . ?
O3 C22 H19 109.5 . . ?
O3 C22 H17 109.5 . . ?
H19 C22 H17 109.5 . . ?
O3 C22 H18 109.5 . . ?
H19 C22 H18 109.5 . . ?
H17 C22 H18 109.5 . . ?
O4 C23 C3 124.3(5) . . ?
O4 C23 H21 117.9 . . ?
C3 C23 H21 117.9 . . ?

loop_
_geom_bond_atom_site_label_1
_geom_bond_atom_site_label_2
_geom_bond_distance
_geom_bond_site_symmetry_2
_geom_bond_publ_flag
O1 C13 1.370(5) . ?
O1 C12 1.423(5) . ?
O2 C2 1.373(5) . ?
O2 C1 1.437(5) . ?
O2 H7 0.9800 . ?
O2 H6 0.9800 . ?
O3 C21 1.357(5) . ?
O3 C22 1.399(5) . ?
O4 C23 1.222(5) . ?
N2 C4 1.369(5) . ?
N2 C5 1.387(5) . ?
N2 H8 0.85(4) . ?
N3 C6 1.342(5) . ?
N3 N14 1.355(5) . ?
N3 C7 1.447(5) . ?
C1 H5 0.9700 . ?
C1 H4 0.9700 . ?
C1 H1 0.9700 . ?
C2 C3 1.387(6) . ?
C2 C13 1.397(6) . ?
C3 C4 1.407(6) . ?
C3 C23 1.454(6) . ?
C4 C20 1.399(5) . ?
C5 C19 1.364(5) . ?
C5 C6 1.445(6) . ?
C6 N16 1.327(5) . ?
C7 C8 1.518(6) . ?
C7 H12 0.9800 . ?
C7 H11 0.9800 . ?
C8 C17 1.375(5) . ?
C8 C9 1.379(6) . ?
C9 C10 1.393(6) . ?
C9 H16 0.9400 . ?
N16 N15 1.369(5) . ?
C10 C11 1.374(6) . ?
C10 H15 0.9400 . ?
N15 N14 1.286(5) . ?
C11 C18 1.368(6) . ?
C11 H2 0.9400 . ?
C12 H3 0.9700 . ?
C12 H22 0.9700 . ?
C12 H23 0.9700 . ?
C13 C21 1.402(6) . ?
C17 C18 1.390(6) . ?
C17 H13 0.9400 . ?
C18 H14 0.9400 . ?
C19 C20 1.425(6) . ?
C19 H20 0.9400 . ?
C20 C21 1.408(6) . ?
C22 H19 0.9700 . ?
C22 H17 0.9700 . ?
C22 H18 0.9700 . ?
C23 H21 0.9400 . ?

loop_
_geom_torsion_atom_site_label_1
_geom_torsion_atom_site_label_2
_geom_torsion_atom_site_label_3
_geom_torsion_atom_site_label_4
_geom_torsion
_geom_torsion_site_symmetry_1
_geom_torsion_site_symmetry_2
_geom_torsion_site_symmetry_3
_geom_torsion_site_symmetry_4
_geom_torsion_publ_flag
C1 O2 C2 C3 -107.0(4) . . . . ?
C1 O2 C2 C13 73.0(5) . . . . ?
O2 C2 C3 C4 177.8(3) . . . . ?
C13 C2 C3 C4 -2.2(6) . . . . ?
O2 C2 C3 C23 2.2(6) . . . . ?
C13 C2 C3 C23 -177.8(4) . . . . ?
C5 N2 C4 C20 -0.6(4) . . . . ?
C5 N2 C4 C3 175.3(4) . . . . ?
C2 C3 C4 N2 -173.0(4) . . . . ?
C23 C3 C4 N2 2.7(6) . . . . ?
C2 C3 C4 C20 2.3(6) . . . . ?
C23 C3 C4 C20 178.1(4) . . . . ?
C4 N2 C5 C19 0.9(4) . . . . ?
C4 N2 C5 C6 -177.2(3) . . . . ?
N14 N3 C6 N16 -0.6(4) . . . . ?
C7 N3 C6 N16 -178.9(3) . . . . ?
N14 N3 C6 C5 -179.8(4) . . . . ?
C7 N3 C6 C5 1.9(6) . . . . ?
C19 C5 C6 N16 176.5(4) . . . . ?
N2 C5 C6 N16 -5.9(6) . . . . ?
C19 C5 C6 N3 -4.3(7) . . . . ?
N2 C5 C6 N3 173.2(3) . . . . ?
C6 N3 C7 C8 79.7(5) . . . . ?
N14 N3 C7 C8 -98.4(4) . . . . ?
N3 C7 C8 C17 32.3(5) . . . . ?
N3 C7 C8 C9 -150.7(4) . . . . ?
C17 C8 C9 C10 2.2(6) . . . . ?
C7 C8 C9 C10 -174.9(4) . . . . ?
N3 C6 N16 N15 0.7(4) . . . . ?
C5 C6 N16 N15 179.9(4) . . . . ?
C8 C9 C10 C11 -1.2(6) . . . . ?
C6 N16 N15 N14 -0.5(4) . . . . ?
C9 C10 C11 C18 0.2(6) . . . . ?
C12 O1 C13 C2 78.1(5) . . . . ?
C12 O1 C13 C21 -106.7(4) . . . . ?
O2 C2 C13 O1 -4.9(5) . . . . ?
C3 C2 C13 O1 175.1(4) . . . . ?
O2 C2 C13 C21 179.9(3) . . . . ?
C3 C2 C13 C21 0.0(6) . . . . ?
N16 N15 N14 N3 0.2(4) . . . . ?
C6 N3 N14 N15 0.2(4) . . . . ?
C7 N3 N14 N15 178.8(3) . . . . ?
C9 C8 C17 C18 -2.1(6) . . . . ?
C7 C8 C17 C18 174.9(4) . . . . ?
C10 C11 C18 C17 -0.1(7) . . . . ?
C8 C17 C18 C11 1.1(6) . . . . ?
N2 C5 C19 C20 -0.8(4) . . . . ?
C6 C5 C19 C20 176.9(4) . . . . ?
N2 C4 C20 C21 176.1(3) . . . . ?
C3 C4 C20 C21 -0.1(6) . . . . ?
N2 C4 C20 C19 0.1(4) . . . . ?
C3 C4 C20 C19 -176.1(4) . . . . ?
C5 C19 C20 C4 0.5(4) . . . . ?
C5 C19 C20 C21 -174.6(4) . . . . ?
C22 O3 C21 C13 137.3(4) . . . . ?
C22 O3 C21 C20 -46.9(6) . . . . ?
O1 C13 C21 O3 3.0(5) . . . . ?
C2 C13 C21 O3 178.3(3) . . . . ?
O1 C13 C21 C20 -172.9(3) . . . . ?
C2 C13 C21 C20 2.4(6) . . . . ?
C4 C20 C21 O3 -177.9(3) . . . . ?
C19 C20 C21 O3 -3.3(7) . . . . ?
C4 C20 C21 C13 -2.3(6) . . . . ?
C19 C20 C21 C13 172.4(4) . . . . ?
C2 C3 C23 O4 174.7(4) . . . . ?
C4 C3 C23 O4 -0.7(6) . . . . ?
